data_7704881
loop_
_publ_author_name
'Puttock, Emma V.'
'Sil, Amit'
'Yufit, Dmitry S.'
'Williams, J. A. Gareth'

_publ_section_title
;
 Mono and dinuclear iridium(iii) complexes featuring bis-tridentate
 coordination and Schiff-base bridging ligands: the beneficial effect of a
 second metal ion on luminescence.
;
_journal_issue 30
_journal_name_full 'Dalton transactions (Cambridge, England : 2003)'
_journal_page_first 10463
_journal_page_last 10476
_journal_paper_doi 10.1039/d0dt01964j
_journal_volume 49
_journal_year 2020
_chemical_formula_moiety 'C56 H48 Ir2 N10 O2, 2(F6 P), 4(C2 H3 N)'
_chemical_formula_sum 'C64 H60 F12 Ir2 N14 O2 P2'
_chemical_formula_weight 1731.60
_space_group_crystal_system triclinic
_space_group_IT_number 2
_space_group_name_Hall '-P 1'
_space_group_name_H-M_alt 'P -1'
_atom_sites_solution_hydrogens geom
_atom_sites_solution_primary direct
_atom_sites_solution_secondary difmap
_audit_creation_date 2016-08-17
_audit_creation_method
;
Olex2 1.2-beta
(compiled 2016.07.26 svn.r3321 for OlexSys, GUI svn.r5206)
;
_audit_update_record
;
2020-07-07 deposited with the CCDC.	2020-07-10 downloaded from the CCDC.
;
_cell_angle_alpha 86.983(3)
_cell_angle_beta 79.538(3)
_cell_angle_gamma 78.218(2)
_cell_formula_units_Z 2
_cell_length_a 12.7200(11)
_cell_length_b 14.3155(12)
_cell_length_c 19.9170(17)
_cell_measurement_reflns_used 9972
_cell_measurement_temperature 120.0
_cell_measurement_theta_max 23.15
_cell_measurement_theta_min 2.41
_cell_volume 3490.9(5)
_computing_cell_refinement 'APEX2 v.2013.4_1 (Bruker, 2013)'
_computing_data_collection 'APEX2 v.2013.4_1 (Bruker, 2013)'
_computing_data_reduction 'SAINT v8.34A (Bruker, 2013)'
_computing_molecular_graphics 'Olex2 (Dolomanov et al., 2009)'
_computing_publication_material 'Olex2 (Dolomanov et al., 2009)'
_computing_structure_refinement 'ShelXL (Sheldrick, 2015)'
_computing_structure_solution 'XS (Sheldrick, 2008)'
_diffrn_ambient_temperature 120.0
_diffrn_detector 'Bruker PHOTON 100 CMOS'
_diffrn_detector_area_resol_mean 10.4
_diffrn_detector_type 'CMOS sensor'
_diffrn_measured_fraction_theta_full 0.999
_diffrn_measured_fraction_theta_max 0.999
_diffrn_measurement_device '3-circle diffractometer'
_diffrn_measurement_device_type 'Bruker D8 Venture'
_diffrn_measurement_method '\f and \w scans'
_diffrn_radiation_monochromator 'focusing mirrors'
_diffrn_radiation_probe x-ray
_diffrn_radiation_type MoK\a
_diffrn_radiation_wavelength 0.71073
_diffrn_reflns_av_R_equivalents 0.1680
_diffrn_reflns_av_unetI/netI 0.2280
_diffrn_reflns_Laue_measured_fraction_full 0.999
_diffrn_reflns_Laue_measured_fraction_max 0.999
_diffrn_reflns_limit_h_max 17
_diffrn_reflns_limit_h_min -17
_diffrn_reflns_limit_k_max 19
_diffrn_reflns_limit_k_min -19
_diffrn_reflns_limit_l_max 27
_diffrn_reflns_limit_l_min -27
_diffrn_reflns_number 74344
_diffrn_reflns_point_group_measured_fraction_full 0.999
_diffrn_reflns_point_group_measured_fraction_max 0.999
_diffrn_reflns_theta_full 25.242
_diffrn_reflns_theta_max 27.500
_diffrn_reflns_theta_min 2.108
_diffrn_source 'microfocus sealed X-ray tube'
_diffrn_source_type 'Incoatec I\mS microsource'
_diffrn_standards_number 0
_exptl_absorpt_coefficient_mu 3.939
_exptl_absorpt_correction_T_max 1.0000
_exptl_absorpt_correction_T_min 0.8363
_exptl_absorpt_correction_type multi-scan
_exptl_absorpt_process_details
;
SADABS-2014/5 (Bruker,2014/5) was used for absorption correction.
wR2(int) was 0.0709 before and 0.0577 after correction.
The Ratio of minimum to maximum transmission is 0.8363.
The \l/2 correction factor is Not present.
;
_exptl_crystal_colour 'dull brownish yellow'
_exptl_crystal_colour_lustre dull
_exptl_crystal_colour_modifier brownish
_exptl_crystal_colour_primary yellow
_exptl_crystal_density_diffrn 1.647
_exptl_crystal_description plate
_exptl_crystal_F_000 1700
_exptl_crystal_size_max 0.12
_exptl_crystal_size_mid 0.09
_exptl_crystal_size_min 0.02
_refine_diff_density_max 3.375
_refine_diff_density_min -1.402
_refine_diff_density_rms 0.204
_refine_ls_extinction_method none
_refine_ls_goodness_of_fit_ref 0.958
_refine_ls_hydrogen_treatment constr
_refine_ls_matrix_type full
_refine_ls_number_parameters 872
_refine_ls_number_reflns 16016
_refine_ls_number_restraints 914
_refine_ls_restrained_S_all 0.949
_refine_ls_R_factor_all 0.1517
_refine_ls_R_factor_gt 0.0735
_refine_ls_shift/su_max 0.001
_refine_ls_shift/su_mean 0.000
_refine_ls_structure_factor_coef Fsqd
_refine_ls_weighting_details 'w=1/[\s^2^(Fo^2^)+(0.0840P)^2^] where P=(Fo^2^+2Fc^2^)/3'
_refine_ls_weighting_scheme calc
_refine_ls_wR_factor_gt 0.1514
_refine_ls_wR_factor_ref 0.1700
_reflns_Friedel_coverage 0.000
_reflns_number_gt 8465
_reflns_number_total 16016
_reflns_threshold_expression 'I > 2\s(I)'
_cod_data_source_file d0dt01964j2.cif
_cod_data_source_block Ir2dpyx2L5_16srv305
_cod_depositor_comments
;Adding full bibliography for 7704880--7704885.cif.

 Adding full bibliography for 7704880--7704885.cif.
;
_cod_database_code 7704881
_shelx_space_group_comment
;
The symmetry employed for this shelxl refinement is uniquely defined
by the following loop, which should always be used as a source of
symmetry information in preference to the above space-group names.
They are only intended as comments.
;
_shelx_estimated_absorpt_t_max 0.925
_shelx_estimated_absorpt_t_min 0.649
_computing.bruker_data_scaling 'SADABS V2012/1 (Bruker AXS Inc.)'

_olex2_refinement_description
;
1. Fixed Uiso
 At 1.2 times of:
  All C(H) groups
 At 1.5 times of:
  All C(H,H,H) groups
2. Restrained distances
 N1S-C1S \\sim N4S-C7S \\sim N3S-C5S \\sim N5S-C9S
 with sigma of 0.005
 C2S-C1S \\sim C8S-C7S \\sim C6S-C5S
 with sigma of 0.005
3. Uiso/Uaniso restraints and constraints
Uanis(C5) \\sim Ueq, Uanis(C6) \\sim Ueq: with sigma of 0.005 and sigma for
terminal atoms of 0.01
Uiso(C12S) = Uiso(C11S)
4. Rigid body (RIGU) restrains
 All non-hydrogen atoms
 with sigma for 1-2 distances of 0.004 and sigma for 1-3 distances of 0.004
5. Same fragment restrains
{N5S, C9S, C10S} sigma for 1-2: 0.02, 1-3: 0.02
{N4S, C7S, C8S} sigma for 1-2: 0.02, 1-3: 0.02
{N3S, C5S, C6S} sigma for 1-2: 0.02, 1-3: 0.02
{N6S, C11S, C12S} sigma for 1-2: 0.005, 1-3: 0.01
as
{N1S, C1S, C2S}
6. Others
 Fixed Sof: N5S(0.7) C9S(0.7) C10S(0.7) H10A(0.7) H10B(0.7) H10C(0.7) N6S(0.3)
 C11S(0.3) C12S(0.3) H12D(0.3) H12E(0.3) H12F(0.3)
7.a Aromatic/amide H refined with riding coordinates:
 C1(H1), C4(H4), C5(H5), C6(H6), C7(H7), C9(H9), C11(H11), C13(H13), C14(H14),
 C15(H15), C16(H16), C22(H22), C27(H27), C28(H28), C29(H29), C30(H30), C31(H31),
  C34(H34), C35(H35), C36(H36), C37(H37), C39(H39), C40(H40), C41(H41),
 C42(H42), C48(H48), C53(H53), C54(H54), C55(H55), C56(H56)
7.b Idealised Me refined as rotating group:
 C12(H12A,H12B,H12C), C24(H24A,H24B,H24C), C25(H25A,H25B,H25C), C38(H38A,H38B,
 H38C), C50(H50A,H50B,H50C), C51(H51A,H51B,H51C), C2S(H2SA,H2SB,H2SC), C6S(H6SA,
 H6SB,H6SC), C8S(H8SA,H8SB,H8SC), C10S(H10A,H10B,H10C), C12S(H12D,H12E,H12F)
;
_shelx_shelxl_version_number 2014/7

loop_
_space_group_symop_operation_xyz
'x, y, z'
'-x, -y, -z'

loop_
_atom_site_label
_atom_site_type_symbol
_atom_site_fract_x
_atom_site_fract_y
_atom_site_fract_z
_atom_site_U_iso_or_equiv
_atom_site_adp_type
_atom_site_occupancy
_atom_site_site_symmetry_order
_atom_site_calc_flag
_atom_site_refinement_flags_posn
_atom_site_refinement_flags_adp
_atom_site_refinement_flags_occupancy
_atom_site_disorder_assembly
_atom_site_disorder_group
Ir1 Ir 0.46313(3) 0.17458(3) 0.19088(2) 0.03277(14) Uani 1 1 d . U . . .
Ir2 Ir 0.01350(3) 0.38193(3) 0.30610(2) 0.02817(13) Uani 1 1 d . U . . .
O1 O 0.6043(6) 0.0781(5) 0.1785(4) 0.0453(18) Uani 1 1 d . U . . .
O2 O -0.1356(5) 0.4192(5) 0.3662(3) 0.0369(16) Uani 1 1 d . U . . .
N1 N 0.5059(7) 0.2489(6) 0.1017(4) 0.0340(18) Uani 1 1 d . U . . .
N2 N 0.4269(7) 0.3278(6) 0.0902(4) 0.042(2) Uani 1 1 d . U . . .
N3 N 0.3300(6) 0.2789(5) 0.1908(4) 0.0259(16) Uani 1 1 d . U . . .
N4 N 0.3910(7) 0.0756(6) 0.1560(5) 0.042(2) Uani 1 1 d . U . . .
N5 N 0.5250(6) 0.2473(6) 0.2536(4) 0.0357(18) Uani 1 1 d . U . . .
N6 N 0.1512(6) 0.3588(5) 0.2365(4) 0.0261(16) Uani 1 1 d . U . . .
N7 N 0.0565(7) 0.4826(6) 0.1752(4) 0.0329(19) Uani 1 1 d . U . . .
N8 N -0.0243(6) 0.4865(5) 0.2334(4) 0.0294(17) Uani 1 1 d . U . . .
N9 N -0.0360(6) 0.2701(5) 0.2691(4) 0.0333(18) Uani 1 1 d . U . . .
N10 N 0.0722(6) 0.4626(6) 0.3689(4) 0.0343(18) Uani 1 1 d . U . . .
C1 C 0.6004(8) 0.2327(7) 0.0605(5) 0.036(2) Uani 1 1 d . U . . .
H1 H 0.6130 0.2739 0.0222 0.043 Uiso 1 1 calc R . . . .
C2 C 0.6865(9) 0.1521(8) 0.0724(6) 0.043(2) Uani 1 1 d . U . . .
C3 C 0.6801(9) 0.0801(8) 0.1260(6) 0.045(3) Uani 1 1 d . U . . .
C4 C 0.7728(10) 0.0064(8) 0.1246(7) 0.061(3) Uani 1 1 d . U . . .
H4 H 0.7725 -0.0421 0.1590 0.073 Uiso 1 1 calc R . . . .
C5 C 0.8605(13) 0.0029(12) 0.0765(8) 0.088(4) Uani 1 1 d . U . . .
H5 H 0.9189 -0.0505 0.0759 0.106 Uiso 1 1 calc R . . . .
C6 C 0.8709(12) 0.0762(10) 0.0257(8) 0.079(4) Uani 1 1 d . U . . .
H6 H 0.9367 0.0764 -0.0056 0.095 Uiso 1 1 calc R . . . .
C7 C 0.7800(10) 0.1461(9) 0.0251(7) 0.062(3) Uani 1 1 d . U . . .
H7 H 0.7820 0.1933 -0.0103 0.074 Uiso 1 1 calc R . . . .
C8 C 0.3311(8) 0.3413(7) 0.1355(5) 0.029(2) Uani 1 1 d . U . . .
C9 C 0.2436(8) 0.4105(7) 0.1297(5) 0.037(2) Uani 1 1 d . U . . .
H9 H 0.2457 0.4539 0.0920 0.044 Uiso 1 1 calc R . . . .
C10 C 0.1505(8) 0.4181(7) 0.1791(5) 0.028(2) Uani 1 1 d . U . . .
C11 C 0.2399(7) 0.2917(6) 0.2368(5) 0.0239(19) Uani 1 1 d . U . . .
H11 H 0.2384 0.2479 0.2744 0.029 Uiso 1 1 calc R . . . .
C12 C 0.4476(9) 0.3922(8) 0.0325(5) 0.050(3) Uani 1 1 d . U . . .
H12A H 0.5141 0.4158 0.0344 0.075 Uiso 1 1 calc GR . . . .
H12B H 0.3859 0.4462 0.0344 0.075 Uiso 1 1 calc GR . . . .
H12C H 0.4569 0.3579 -0.0102 0.075 Uiso 1 1 calc GR . . . .
C13 C 0.3770(10) 0.0696(8) 0.0912(7) 0.056(3) Uani 1 1 d . U . . .
H13 H 0.4060 0.1116 0.0577 0.067 Uiso 1 1 calc R . . . .
C14 C 0.3209(12) 0.0031(9) 0.0711(8) 0.074(4) Uani 1 1 d . U . . .
H14 H 0.3113 0.0001 0.0251 0.088 Uiso 1 1 calc R . . . .
C15 C 0.2807(12) -0.0572(10) 0.1208(8) 0.077(4) Uani 1 1 d . U . . .
H15 H 0.2410 -0.1020 0.1097 0.092 Uiso 1 1 calc R . . . .
C16 C 0.2976(10) -0.0529(8) 0.1851(7) 0.063(3) Uani 1 1 d . U . . .
H16 H 0.2703 -0.0964 0.2181 0.075 Uiso 1 1 calc R . . . .
C17 C 0.3542(9) 0.0133(7) 0.2066(6) 0.045(2) Uani 1 1 d . U . . .
C18 C 0.3761(8) 0.0278(7) 0.2732(6) 0.042(2) Uani 1 1 d . U . . .
C19 C 0.4218(8) 0.1083(7) 0.2780(5) 0.036(2) Uani 1 1 d . U . . .
C20 C 0.4500(9) 0.1401(8) 0.3350(6) 0.044(2) Uani 1 1 d . U . . .
C21 C 0.4212(9) 0.0876(9) 0.3967(6) 0.054(3) Uani 1 1 d . U . . .
C22 C 0.3796(9) 0.0069(8) 0.3928(7) 0.055(3) Uani 1 1 d . U . . .
H22 H 0.3630 -0.0277 0.4341 0.066 Uiso 1 1 calc R . . . .
C23 C 0.3598(9) -0.0285(9) 0.3327(7) 0.056(3) Uani 1 1 d . U . . .
C24 C 0.3295(10) -0.1226(8) 0.3380(7) 0.073(4) Uani 1 1 d . U . . .
H24A H 0.2611 -0.1182 0.3209 0.109 Uiso 1 1 calc GR . . . .
H24B H 0.3199 -0.1440 0.3859 0.109 Uiso 1 1 calc GR . . . .
H24C H 0.3873 -0.1684 0.3108 0.109 Uiso 1 1 calc GR . . . .
C25 C 0.4405(11) 0.1157(10) 0.4661(6) 0.071(4) Uani 1 1 d . U . . .
H25A H 0.5186 0.0997 0.4678 0.106 Uiso 1 1 calc GR . . . .
H25B H 0.4010 0.0810 0.5027 0.106 Uiso 1 1 calc GR . . . .
H25C H 0.4141 0.1845 0.4723 0.106 Uiso 1 1 calc GR . . . .
C26 C 0.5076(10) 0.2179(8) 0.3228(6) 0.050(3) Uani 1 1 d . U . . .
C27 C 0.5547(13) 0.2584(10) 0.3659(7) 0.082(5) Uani 1 1 d . U . . .
H27 H 0.5486 0.2368 0.4121 0.098 Uiso 1 1 calc R . . . .
C28 C 0.6118(14) 0.3304(11) 0.3451(7) 0.091(5) Uani 1 1 d . U . . .
H28 H 0.6430 0.3576 0.3773 0.109 Uiso 1 1 calc R . . . .
C29 C 0.6242(12) 0.3638(9) 0.2775(7) 0.068(4) Uani 1 1 d . U . . .
H29 H 0.6605 0.4151 0.2628 0.082 Uiso 1 1 calc R . . . .
C30 C 0.5814(9) 0.3186(8) 0.2344(6) 0.044(3) Uani 1 1 d . U . . .
H30 H 0.5913 0.3377 0.1877 0.053 Uiso 1 1 calc R . . . .
C31 C -0.1077(8) 0.5541(7) 0.2408(5) 0.035(2) Uani 1 1 d . U . . .
H31 H -0.1135 0.6008 0.2052 0.042 Uiso 1 1 calc R . . . .
C32 C -0.1943(8) 0.5645(7) 0.2996(5) 0.037(2) Uani 1 1 d . U . . .
C33 C -0.2026(9) 0.4988(7) 0.3556(5) 0.037(2) Uani 1 1 d . U . . .
C34 C -0.2979(8) 0.5198(8) 0.4075(6) 0.042(3) Uani 1 1 d . U . . .
H34 H -0.3093 0.4756 0.4441 0.050 Uiso 1 1 calc R . . . .
C35 C -0.3731(9) 0.6036(8) 0.4047(7) 0.053(3) Uani 1 1 d . U . . .
H35 H -0.4314 0.6197 0.4420 0.064 Uiso 1 1 calc R . . . .
C36 C -0.3654(9) 0.6640(8) 0.3495(6) 0.048(3) Uani 1 1 d . U . . .
H36 H -0.4217 0.7183 0.3466 0.058 Uiso 1 1 calc R . . . .
C37 C -0.2777(8) 0.6467(8) 0.2987(6) 0.044(3) Uani 1 1 d . U . . .
H37 H -0.2720 0.6908 0.2615 0.053 Uiso 1 1 calc R . . . .
C38 C 0.0390(9) 0.5434(7) 0.1159(5) 0.040(3) Uani 1 1 d . U . . .
H38A H -0.0357 0.5477 0.1082 0.061 Uiso 1 1 calc GR . . . .
H38B H 0.0906 0.5162 0.0757 0.061 Uiso 1 1 calc GR . . . .
H38C H 0.0505 0.6073 0.1239 0.061 Uiso 1 1 calc GR . . . .
C39 C -0.0877(8) 0.2745(8) 0.2153(5) 0.041(3) Uani 1 1 d . U . . .
H39 H -0.1036 0.3336 0.1915 0.049 Uiso 1 1 calc R . . . .
C40 C -0.1172(10) 0.1979(8) 0.1945(7) 0.057(3) Uani 1 1 d . U . . .
H40 H -0.1559 0.2034 0.1574 0.069 Uiso 1 1 calc R . . . .
C41 C -0.0915(11) 0.1119(9) 0.2264(7) 0.064(4) Uani 1 1 d . U . . .
H41 H -0.1118 0.0573 0.2115 0.077 Uiso 1 1 calc R . . . .
C42 C -0.0352(10) 0.1042(8) 0.2815(7) 0.059(3) Uani 1 1 d . U . . .
H42 H -0.0157 0.0440 0.3031 0.071 Uiso 1 1 calc R . . . .
C43 C -0.0083(8) 0.1833(7) 0.3040(5) 0.039(2) Uani 1 1 d . U . . .
C44 C 0.0445(8) 0.1905(7) 0.3633(5) 0.039(2) Uani 1 1 d . U . . .
C45 C 0.0596(8) 0.2830(7) 0.3728(5) 0.034(2) Uani 1 1 d . U . . .
C46 C 0.1011(8) 0.3116(8) 0.4267(5) 0.039(2) Uani 1 1 d . U . . .
C47 C 0.1328(9) 0.2387(9) 0.4740(5) 0.050(3) Uani 1 1 d . U . . .
C48 C 0.1204(9) 0.1488(9) 0.4645(6) 0.051(3) Uani 1 1 d . U . . .
H48 H 0.1427 0.1007 0.4966 0.061 Uiso 1 1 calc R . . . .
C49 C 0.0772(9) 0.1223(8) 0.4106(6) 0.046(3) Uani 1 1 d . U . . .
C50 C 0.0646(11) 0.0189(8) 0.4087(6) 0.067(4) Uani 1 1 d . U . . .
H50A H -0.0124 0.0168 0.4108 0.100 Uiso 1 1 calc GR . . . .
H50B H 0.0910 -0.0165 0.4478 0.100 Uiso 1 1 calc GR . . . .
H50C H 0.1073 -0.0102 0.3662 0.100 Uiso 1 1 calc GR . . . .
C51 C 0.1771(10) 0.2580(10) 0.5386(6) 0.068(4) Uani 1 1 d . U . . .
H51A H 0.2430 0.2847 0.5249 0.101 Uiso 1 1 calc GR . . . .
H51B H 0.1947 0.1981 0.5641 0.101 Uiso 1 1 calc GR . . . .
H51C H 0.1216 0.3035 0.5677 0.101 Uiso 1 1 calc GR . . . .
C52 C 0.1061(9) 0.4119(8) 0.4240(5) 0.043(2) Uani 1 1 d . U . . .
C53 C 0.1355(9) 0.4642(9) 0.4715(6) 0.051(3) Uani 1 1 d . U . . .
H53 H 0.1584 0.4329 0.5112 0.061 Uiso 1 1 calc R . . . .
C54 C 0.1322(10) 0.5593(9) 0.4625(7) 0.060(3) Uani 1 1 d . U . . .
H54 H 0.1529 0.5930 0.4962 0.072 Uiso 1 1 calc R . . . .
C55 C 0.1005(9) 0.6074(8) 0.4075(6) 0.050(3) Uani 1 1 d . U . . .
H55 H 0.1000 0.6736 0.4007 0.060 Uiso 1 1 calc R . . . .
C56 C 0.0690(8) 0.5552(7) 0.3620(6) 0.041(3) Uani 1 1 d . U . . .
H56 H 0.0435 0.5873 0.3233 0.049 Uiso 1 1 calc R . . . .
P1 P 0.2416(3) 0.5441(2) -0.07527(17) 0.0518(9) Uani 1 1 d . U . . .
F1 F 0.3709(5) 0.5122(5) -0.0970(3) 0.0648(19) Uani 1 1 d . U . . .
F2 F 0.2330(6) 0.4439(5) -0.0440(4) 0.076(2) Uani 1 1 d . U . . .
F3 F 0.2250(6) 0.5125(5) -0.1468(4) 0.077(2) Uani 1 1 d . U . . .
F4 F 0.2468(6) 0.6479(5) -0.1048(3) 0.068(2) Uani 1 1 d . U . . .
F5 F 0.2587(5) 0.5770(5) -0.0023(3) 0.0580(17) Uani 1 1 d . U . . .
F6 F 0.1121(6) 0.5764(6) -0.0543(4) 0.084(2) Uani 1 1 d . U . . .
P2 P 0.0145(3) 0.7953(2) 0.2292(2) 0.0706(11) Uani 1 1 d . U . . .
F7 F 0.0738(7) 0.6873(6) 0.2184(4) 0.092(2) Uani 1 1 d . U . . .
F8 F -0.0786(7) 0.7785(6) 0.1906(5) 0.100(3) Uani 1 1 d . U . . .
F9 F -0.0498(8) 0.7594(7) 0.2987(5) 0.111(3) Uani 1 1 d . U . . .
F10 F 0.1043(9) 0.8129(7) 0.2635(6) 0.139(4) Uani 1 1 d . U . . .
F11 F 0.0741(9) 0.8248(9) 0.1594(6) 0.150(4) Uani 1 1 d . U . . .
F12 F -0.0512(9) 0.8962(6) 0.2441(6) 0.134(3) Uani 1 1 d . U . . .
N1S N 0.7403(10) 0.0286(8) 0.4092(6) 0.075(3) Uani 1 1 d D U . . .
C1S C 0.7183(10) -0.0101(9) 0.3672(6) 0.059(3) Uani 1 1 d D U . . .
C2S C 0.6844(10) -0.0578(9) 0.3158(6) 0.072(4) Uani 1 1 d D U . . .
H2SA H 0.6635 -0.0118 0.2800 0.107 Uiso 1 1 calc GR . . . .
H2SB H 0.6219 -0.0862 0.3364 0.107 Uiso 1 1 calc GR . . . .
H2SC H 0.7448 -0.1082 0.2957 0.107 Uiso 1 1 calc GR . . . .
N3S N -0.3770(9) 0.2937(11) 0.5250(7) 0.106(5) Uani 1 1 d D U . . .
C5S C -0.2919(10) 0.2582(10) 0.5003(7) 0.075(4) Uani 1 1 d D U . . .
C6S C -0.1850(9) 0.2164(9) 0.4660(8) 0.088(5) Uani 1 1 d D U . . .
H6SA H -0.1667 0.2526 0.4239 0.131 Uiso 1 1 calc GR . . . .
H6SB H -0.1833 0.1502 0.4548 0.131 Uiso 1 1 calc GR . . . .
H6SC H -0.1319 0.2177 0.4958 0.131 Uiso 1 1 calc GR . . . .
N4S N 0.1481(13) 0.2263(13) 0.1074(8) 0.126(6) Uani 1 1 d D U . . .
C7S C 0.1216(14) 0.2382(12) 0.0557(8) 0.092(5) Uani 1 1 d D U . . .
C8S C 0.0910(19) 0.2561(14) -0.0102(9) 0.152(9) Uani 1 1 d D U . . .
H8SA H 0.1567 0.2529 -0.0451 0.228 Uiso 1 1 calc GR . . . .
H8SB H 0.0446 0.3197 -0.0113 0.228 Uiso 1 1 calc GR . . . .
H8SC H 0.0508 0.2079 -0.0192 0.228 Uiso 1 1 calc GR . . . .
N5S N 0.3239(14) 0.4609(13) 0.2727(9) 0.081(5) Uiso 0.7 1 d D U P A 2
C9S C 0.3569(19) 0.5087(16) 0.3038(12) 0.094(8) Uiso 0.7 1 d D U P A 2
C10S C 0.394(2) 0.560(2) 0.3529(14) 0.159(13) Uiso 0.7 1 d D U P A 2
H10A H 0.4598 0.5819 0.3312 0.239 Uiso 0.7 1 calc GR . P A 2
H10B H 0.4092 0.5171 0.3915 0.239 Uiso 0.7 1 calc GR . P A 2
H10C H 0.3364 0.6147 0.3692 0.239 Uiso 0.7 1 calc GR . P A 2
N6S N 0.341(3) 0.441(3) 0.314(2) 0.080(13) Uiso 0.3 1 d D U P B 1
C11S C 0.376(5) 0.446(7) 0.362(3) 0.19(3) Uiso 0.3 1 d D U P B 1
C12S C 0.436(6) 0.449(6) 0.416(3) 0.19(3) Uiso 0.3 1 d D U P B 1
H12D H 0.5141 0.4347 0.3980 0.284 Uiso 0.3 1 calc GR . P B 1
H12E H 0.4179 0.4018 0.4514 0.284 Uiso 0.3 1 calc GR . P B 1
H12F H 0.4155 0.5129 0.4357 0.284 Uiso 0.3 1 calc GR . P B 1

loop_
_atom_site_aniso_label
_atom_site_aniso_U_11
_atom_site_aniso_U_22
_atom_site_aniso_U_33
_atom_site_aniso_U_23
_atom_site_aniso_U_13
_atom_site_aniso_U_12
Ir1 0.0312(3) 0.0264(2) 0.0406(3) 0.0099(2) -0.0064(2) -0.00808(19)
Ir2 0.0333(3) 0.0250(2) 0.0248(2) 0.00921(17) -0.00502(18) -0.00494(18)
O1 0.039(4) 0.031(4) 0.063(4) 0.016(3) -0.007(3) -0.007(3)
O2 0.035(3) 0.035(3) 0.038(4) 0.003(3) -0.003(3) -0.004(3)
N1 0.033(4) 0.029(4) 0.043(4) 0.007(3) -0.010(3) -0.012(3)
N2 0.041(4) 0.044(4) 0.039(4) 0.016(4) -0.006(3) -0.010(3)
N3 0.038(4) 0.014(3) 0.026(4) 0.004(3) -0.008(3) -0.004(3)
N4 0.036(5) 0.021(4) 0.067(4) 0.004(3) -0.007(4) -0.005(3)
N5 0.024(4) 0.041(4) 0.041(4) 0.009(3) -0.006(3) -0.005(3)
N6 0.031(3) 0.022(3) 0.026(4) 0.006(3) -0.007(3) -0.008(3)
N7 0.035(4) 0.032(4) 0.030(4) 0.012(3) -0.004(3) -0.008(3)
N8 0.031(4) 0.025(4) 0.033(4) 0.008(3) -0.005(3) -0.009(3)
N9 0.030(4) 0.026(3) 0.042(4) 0.009(3) -0.007(3) -0.005(3)
N10 0.034(4) 0.035(4) 0.030(4) -0.002(3) -0.005(3) 0.001(3)
C1 0.035(4) 0.036(5) 0.045(5) -0.005(4) -0.012(4) -0.020(3)
C2 0.040(5) 0.041(5) 0.052(5) -0.001(4) -0.010(4) -0.014(4)
C3 0.042(5) 0.036(5) 0.062(5) 0.000(4) -0.011(4) -0.016(4)
C4 0.052(5) 0.040(6) 0.084(7) 0.005(5) -0.006(5) -0.003(4)
C5 0.077(5) 0.088(5) 0.092(5) 0.009(4) -0.004(4) -0.007(4)
C6 0.069(5) 0.076(5) 0.084(5) 0.006(4) -0.001(4) -0.008(4)
C7 0.049(5) 0.059(6) 0.073(7) 0.010(5) 0.003(5) -0.016(4)
C8 0.038(4) 0.025(4) 0.025(4) 0.010(3) -0.006(3) -0.012(3)
C9 0.041(4) 0.031(5) 0.037(5) 0.017(4) -0.004(3) -0.009(3)
C10 0.034(4) 0.024(4) 0.030(4) 0.008(3) -0.008(3) -0.015(3)
C11 0.031(4) 0.018(4) 0.027(5) 0.003(3) -0.010(3) -0.010(3)
C12 0.054(7) 0.046(6) 0.039(6) 0.024(5) 0.009(5) -0.005(5)
C13 0.072(8) 0.034(6) 0.063(6) 0.003(5) -0.010(5) -0.015(6)
C14 0.094(10) 0.055(7) 0.081(7) -0.006(6) -0.017(6) -0.032(7)
C15 0.089(10) 0.057(8) 0.095(7) 0.004(6) -0.019(7) -0.034(7)
C16 0.069(8) 0.036(6) 0.089(7) 0.003(5) -0.009(6) -0.027(6)
C17 0.038(6) 0.023(5) 0.071(5) 0.007(4) 0.002(4) -0.008(4)
C18 0.029(5) 0.026(4) 0.066(5) 0.014(4) -0.001(4) -0.007(4)
C19 0.029(5) 0.026(4) 0.047(4) 0.017(3) -0.004(3) 0.000(3)
C20 0.041(6) 0.044(5) 0.046(4) 0.017(4) -0.008(4) -0.007(4)
C21 0.047(7) 0.055(6) 0.051(5) 0.025(4) -0.005(4) 0.002(5)
C22 0.039(6) 0.051(6) 0.064(6) 0.029(4) 0.003(5) -0.001(5)
C23 0.040(7) 0.048(5) 0.072(5) 0.028(4) 0.003(5) -0.009(5)
C24 0.062(9) 0.050(6) 0.101(10) 0.037(6) -0.009(7) -0.015(6)
C25 0.071(9) 0.077(9) 0.052(6) 0.022(5) -0.004(6) 0.001(7)
C26 0.061(7) 0.050(6) 0.040(5) 0.012(4) -0.014(4) -0.013(5)
C27 0.137(12) 0.083(9) 0.048(6) 0.027(6) -0.046(7) -0.054(9)
C28 0.146(13) 0.092(10) 0.063(7) 0.025(6) -0.056(7) -0.062(10)
C29 0.101(10) 0.065(8) 0.061(6) 0.020(5) -0.045(6) -0.044(7)
C30 0.041(6) 0.050(6) 0.047(6) 0.013(4) -0.017(5) -0.017(5)
C31 0.037(4) 0.026(5) 0.043(5) 0.001(4) -0.011(4) -0.004(3)
C32 0.031(4) 0.037(5) 0.042(5) 0.001(4) -0.010(3) -0.002(3)
C33 0.041(5) 0.035(4) 0.034(5) -0.008(4) -0.010(4) -0.002(4)
C34 0.035(5) 0.046(5) 0.043(5) -0.009(4) -0.005(4) -0.003(4)
C35 0.038(6) 0.047(6) 0.070(7) -0.009(5) 0.001(5) -0.004(4)
C36 0.030(5) 0.048(6) 0.065(6) -0.003(5) -0.008(4) 0.000(4)
C37 0.034(5) 0.038(5) 0.060(6) 0.001(4) -0.013(4) -0.002(4)
C38 0.045(6) 0.043(6) 0.028(5) 0.017(4) -0.008(4) -0.002(5)
C39 0.045(6) 0.036(5) 0.046(5) 0.012(4) -0.016(5) -0.017(4)
C40 0.062(8) 0.041(5) 0.081(8) 0.007(5) -0.032(7) -0.022(5)
C41 0.083(9) 0.037(5) 0.084(8) 0.012(5) -0.033(7) -0.027(5)
C42 0.069(8) 0.034(5) 0.078(7) 0.006(5) -0.023(6) -0.009(5)
C43 0.041(6) 0.029(4) 0.043(5) 0.012(3) -0.004(4) -0.005(4)
C44 0.032(5) 0.040(4) 0.037(4) 0.011(3) 0.003(4) 0.004(4)
C45 0.027(5) 0.039(4) 0.026(4) 0.014(3) 0.002(3) 0.005(3)
C46 0.034(6) 0.049(4) 0.025(4) 0.010(3) 0.000(4) 0.003(4)
C47 0.044(6) 0.063(5) 0.032(5) 0.022(4) 0.001(4) 0.001(4)
C48 0.044(7) 0.060(5) 0.038(5) 0.022(4) -0.002(5) 0.006(5)
C49 0.040(6) 0.046(5) 0.037(5) 0.018(4) 0.007(4) 0.010(4)
C50 0.085(10) 0.048(5) 0.057(8) 0.025(5) -0.006(7) -0.001(5)
C51 0.071(9) 0.091(9) 0.038(6) 0.027(6) -0.023(6) -0.007(7)
C52 0.044(6) 0.050(4) 0.030(5) 0.005(3) -0.005(4) -0.001(4)
C53 0.059(8) 0.063(5) 0.032(5) 0.002(4) -0.018(5) -0.005(5)
C54 0.059(8) 0.065(6) 0.057(6) -0.003(5) -0.017(6) -0.010(5)
C55 0.058(8) 0.042(5) 0.053(6) -0.009(4) -0.019(5) -0.005(5)
C56 0.044(6) 0.034(4) 0.045(6) -0.002(4) -0.015(5) -0.001(4)
P1 0.053(2) 0.064(2) 0.0465(19) 0.0209(16) -0.0201(16) -0.0265(16)
F1 0.058(4) 0.085(5) 0.053(4) 0.016(3) -0.015(3) -0.019(3)
F2 0.092(5) 0.074(4) 0.072(5) 0.022(3) -0.022(4) -0.043(4)
F3 0.091(5) 0.091(5) 0.058(4) 0.004(4) -0.034(4) -0.022(4)
F4 0.079(5) 0.070(4) 0.062(4) 0.029(3) -0.025(4) -0.027(3)
F5 0.065(4) 0.066(4) 0.047(3) 0.012(3) -0.015(3) -0.024(3)
F6 0.057(4) 0.113(6) 0.085(5) 0.021(4) -0.014(3) -0.027(4)
P2 0.071(3) 0.0378(19) 0.110(3) 0.014(2) -0.024(2) -0.0239(17)
F7 0.111(6) 0.064(4) 0.103(6) 0.010(4) -0.024(5) -0.021(4)
F8 0.106(6) 0.086(6) 0.120(6) 0.026(5) -0.044(5) -0.037(5)
F9 0.107(6) 0.103(6) 0.116(6) 0.019(5) -0.022(5) -0.010(5)
F10 0.129(7) 0.104(7) 0.213(9) 0.003(6) -0.082(6) -0.044(5)
F11 0.131(7) 0.172(9) 0.156(7) 0.068(6) -0.024(5) -0.066(6)
F12 0.144(7) 0.057(5) 0.209(9) -0.002(5) -0.069(6) -0.006(4)
N1S 0.076(8) 0.070(8) 0.077(8) 0.019(6) -0.005(6) -0.020(7)
C1S 0.052(8) 0.047(8) 0.069(9) 0.021(6) 0.001(6) -0.004(6)
C2S 0.060(9) 0.070(9) 0.077(9) 0.009(7) -0.010(7) 0.002(7)
N3S 0.063(7) 0.146(13) 0.083(10) -0.014(9) 0.015(6) 0.017(7)
C5S 0.062(7) 0.086(10) 0.058(9) 0.005(8) 0.015(6) 0.006(7)
C6S 0.060(7) 0.055(9) 0.130(13) -0.021(9) 0.035(8) -0.012(6)
N4S 0.093(12) 0.162(16) 0.123(12) -0.015(11) -0.022(10) -0.020(11)
C7S 0.083(12) 0.073(11) 0.115(12) -0.026(10) -0.013(10) -0.003(9)
C8S 0.23(3) 0.094(15) 0.137(14) -0.013(12) -0.070(14) -0.016(16)

loop_
_atom_type_symbol
_atom_type_description
_atom_type_scat_dispersion_real
_atom_type_scat_dispersion_imag
_atom_type_scat_source
C C 0.0033 0.0016 'International Tables Vol C Tables 4.2.6.8 and 6.1.1.4'
H H 0.0000 0.0000 'International Tables Vol C Tables 4.2.6.8 and 6.1.1.4'
F F 0.0171 0.0103 'International Tables Vol C Tables 4.2.6.8 and 6.1.1.4'
Ir Ir -1.4442 7.9887 'International Tables Vol C Tables 4.2.6.8 and 6.1.1.4'
N N 0.0061 0.0033 'International Tables Vol C Tables 4.2.6.8 and 6.1.1.4'
O O 0.0106 0.0060 'International Tables Vol C Tables 4.2.6.8 and 6.1.1.4'
P P 0.1023 0.0942 'International Tables Vol C Tables 4.2.6.8 and 6.1.1.4'

loop_
_geom_angle_atom_site_label_1
_geom_angle_atom_site_label_2
_geom_angle_atom_site_label_3
_geom_angle
_geom_angle_site_symmetry_1
_geom_angle_site_symmetry_3
_geom_angle_publ_flag
O1 Ir1 N1 94.2(3) . . ?
O1 Ir1 N3 172.1(3) . . ?
O1 Ir1 N4 88.6(3) . . ?
O1 Ir1 N5 88.7(3) . . ?
N3 Ir1 N1 77.9(3) . . ?
N3 Ir1 N4 92.6(3) . . ?
N3 Ir1 N5 92.6(3) . . ?
N4 Ir1 N1 101.0(3) . . ?
N5 Ir1 N1 97.6(3) . . ?
N5 Ir1 N4 161.3(4) . . ?
C19 Ir1 O1 86.9(3) . . ?
C19 Ir1 N1 177.7(4) . . ?
C19 Ir1 N3 101.0(3) . . ?
C19 Ir1 N4 80.9(4) . . ?
C19 Ir1 N5 80.4(4) . . ?
O2 Ir2 N8 92.8(3) . . ?
O2 Ir2 N9 89.9(3) . . ?
O2 Ir2 N10 87.7(3) . . ?
N6 Ir2 O2 171.5(3) . . ?
N6 Ir2 N8 78.7(3) . . ?
N6 Ir2 N9 90.4(3) . . ?
N6 Ir2 N10 94.7(3) . . ?
N9 Ir2 N8 100.4(3) . . ?
N9 Ir2 N10 161.2(3) . . ?
N10 Ir2 N8 98.3(3) . . ?
C45 Ir2 O2 90.7(3) . . ?
C45 Ir2 N6 97.8(3) . . ?
C45 Ir2 N8 176.2(3) . . ?
C45 Ir2 N9 81.1(4) . . ?
C45 Ir2 N10 80.3(4) . . ?
C3 O1 Ir1 122.1(7) . . ?
C33 O2 Ir2 121.5(6) . . ?
N2 N1 Ir1 113.7(6) . . ?
C1 N1 Ir1 126.4(7) . . ?
C1 N1 N2 119.7(9) . . ?
N1 N2 C12 120.6(8) . . ?
C8 N2 N1 116.7(8) . . ?
C8 N2 C12 122.7(9) . . ?
C8 N3 Ir1 116.9(6) . . ?
C11 N3 Ir1 126.7(6) . . ?
C11 N3 C8 116.4(8) . . ?
C13 N4 Ir1 125.1(7) . . ?
C13 N4 C17 121.1(10) . . ?
C17 N4 Ir1 113.7(8) . . ?
C26 N5 Ir1 114.6(7) . . ?
C30 N5 Ir1 126.0(7) . . ?
C30 N5 C26 119.4(9) . . ?
C10 N6 Ir2 115.3(6) . . ?
C11 N6 Ir2 128.4(6) . . ?
C11 N6 C10 116.2(8) . . ?
N8 N7 C38 121.2(8) . . ?
C10 N7 N8 114.9(7) . . ?
C10 N7 C38 123.9(8) . . ?
N7 N8 Ir2 113.6(6) . . ?
C31 N8 Ir2 125.4(7) . . ?
C31 N8 N7 120.7(8) . . ?
C39 N9 Ir2 125.6(7) . . ?
C39 N9 C43 120.6(9) . . ?
C43 N9 Ir2 113.9(7) . . ?
C52 N10 Ir2 113.1(7) . . ?
C56 N10 Ir2 125.2(7) . . ?
C56 N10 C52 121.5(9) . . ?
N1 C1 H1 119.5 . . ?
N1 C1 C2 121.1(10) . . ?
C2 C1 H1 119.5 . . ?
C3 C2 C1 127.0(10) . . ?
C7 C2 C1 113.5(11) . . ?
C7 C2 C3 119.4(11) . . ?
O1 C3 C2 128.6(11) . . ?
O1 C3 C4 114.9(11) . . ?
C4 C3 C2 116.2(11) . . ?
C3 C4 H4 119.1 . . ?
C5 C4 C3 121.9(14) . . ?
C5 C4 H4 119.1 . . ?
C4 C5 H5 118.7 . . ?
C4 C5 C6 122.7(15) . . ?
C6 C5 H5 118.7 . . ?
C5 C6 H6 122.1 . . ?
C7 C6 C5 115.7(14) . . ?
C7 C6 H6 122.1 . . ?
C2 C7 H7 118.1 . . ?
C6 C7 C2 123.8(13) . . ?
C6 C7 H7 118.1 . . ?
N2 C8 N3 114.6(9) . . ?
C9 C8 N2 124.5(9) . . ?
C9 C8 N3 120.9(9) . . ?
C8 C9 H9 120.2 . . ?
C8 C9 C10 119.7(9) . . ?
C10 C9 H9 120.2 . . ?
N7 C10 N6 117.1(8) . . ?
N7 C10 C9 123.4(9) . . ?
C9 C10 N6 119.5(9) . . ?
N3 C11 N6 127.1(8) . . ?
N3 C11 H11 116.4 . . ?
N6 C11 H11 116.4 . . ?
N2 C12 H12A 109.5 . . ?
N2 C12 H12B 109.5 . . ?
N2 C12 H12C 109.5 . . ?
H12A C12 H12B 109.5 . . ?
H12A C12 H12C 109.5 . . ?
H12B C12 H12C 109.5 . . ?
N4 C13 H13 118.8 . . ?
N4 C13 C14 122.4(12) . . ?
C14 C13 H13 118.8 . . ?
C13 C14 H14 121.3 . . ?
C15 C14 C13 117.3(14) . . ?
C15 C14 H14 121.3 . . ?
C14 C15 H15 120.0 . . ?
C16 C15 C14 120.0(13) . . ?
C16 C15 H15 120.0 . . ?
C15 C16 H16 118.1 . . ?
C15 C16 C17 123.7(12) . . ?
C17 C16 H16 118.1 . . ?
N4 C17 C16 115.2(11) . . ?
N4 C17 C18 114.7(9) . . ?
C16 C17 C18 130.0(10) . . ?
C19 C18 C17 114.7(9) . . ?
C23 C18 C17 128.5(11) . . ?
C23 C18 C19 116.8(11) . . ?
C18 C19 Ir1 115.5(8) . . ?
C20 C19 Ir1 116.8(7) . . ?
C20 C19 C18 127.4(10) . . ?
C19 C20 C21 114.6(10) . . ?
C19 C20 C26 115.0(10) . . ?
C21 C20 C26 130.4(11) . . ?
C20 C21 C25 122.1(11) . . ?
C22 C21 C20 118.8(12) . . ?
C22 C21 C25 119.0(11) . . ?
C21 C22 H22 117.4 . . ?
C21 C22 C23 125.3(11) . . ?
C23 C22 H22 117.4 . . ?
C18 C23 C22 116.6(11) . . ?
C18 C23 C24 126.8(13) . . ?
C22 C23 C24 116.5(11) . . ?
C23 C24 H24A 109.5 . . ?
C23 C24 H24B 109.5 . . ?
C23 C24 H24C 109.5 . . ?
H24A C24 H24B 109.5 . . ?
H24A C24 H24C 109.5 . . ?
H24B C24 H24C 109.5 . . ?
C21 C25 H25A 109.5 . . ?
C21 C25 H25B 109.5 . . ?
C21 C25 H25C 109.5 . . ?
H25A C25 H25B 109.5 . . ?
H25A C25 H25C 109.5 . . ?
H25B C25 H25C 109.5 . . ?
N5 C26 C20 113.2(10) . . ?
C27 C26 N5 117.2(11) . . ?
C27 C26 C20 129.2(11) . . ?
C26 C27 H27 119.0 . . ?
C26 C27 C28 122.1(12) . . ?
C28 C27 H27 119.0 . . ?
C27 C28 H28 119.5 . . ?
C27 C28 C29 121.1(13) . . ?
C29 C28 H28 119.5 . . ?
C28 C29 H29 122.1 . . ?
C30 C29 C28 115.7(12) . . ?
C30 C29 H29 122.1 . . ?
N5 C30 H30 117.8 . . ?
C29 C30 N5 124.3(11) . . ?
C29 C30 H30 117.8 . . ?
N8 C31 H31 117.8 . . ?
N8 C31 C32 124.4(10) . . ?
C32 C31 H31 117.8 . . ?
C33 C32 C31 125.6(10) . . ?
C37 C32 C31 115.3(10) . . ?
C37 C32 C33 119.1(10) . . ?
O2 C33 C32 128.8(10) . . ?
O2 C33 C34 114.2(10) . . ?
C32 C33 C34 117.0(10) . . ?
C33 C34 H34 119.7 . . ?
C35 C34 C33 120.5(11) . . ?
C35 C34 H34 119.7 . . ?
C34 C35 H35 119.3 . . ?
C36 C35 C34 121.3(12) . . ?
C36 C35 H35 119.3 . . ?
C35 C36 H36 119.9 . . ?
C37 C36 C35 120.1(11) . . ?
C37 C36 H36 119.9 . . ?
C32 C37 H37 119.2 . . ?
C36 C37 C32 121.6(11) . . ?
C36 C37 H37 119.2 . . ?
N7 C38 H38A 109.5 . . ?
N7 C38 H38B 109.5 . . ?
N7 C38 H38C 109.5 . . ?
H38A C38 H38B 109.5 . . ?
H38A C38 H38C 109.5 . . ?
H38B C38 H38C 109.5 . . ?
N9 C39 H39 119.2 . . ?
C40 C39 N9 121.7(10) . . ?
C40 C39 H39 119.2 . . ?
C39 C40 H40 120.1 . . ?
C39 C40 C41 119.9(12) . . ?
C41 C40 H40 120.1 . . ?
C40 C41 H41 120.0 . . ?
C40 C41 C42 119.9(12) . . ?
C42 C41 H41 120.0 . . ?
C41 C42 H42 120.0 . . ?
C43 C42 C41 120.0(11) . . ?
C43 C42 H42 120.0 . . ?
N9 C43 C44 114.2(9) . . ?
C42 C43 N9 117.9(10) . . ?
C42 C43 C44 127.8(10) . . ?
C45 C44 C43 113.4(9) . . ?
C49 C44 C43 130.2(11) . . ?
C49 C44 C45 116.4(11) . . ?
C44 C45 Ir2 117.2(8) . . ?
C46 C45 Ir2 117.0(8) . . ?
C46 C45 C44 125.7(9) . . ?
C45 C46 C47 115.5(11) . . ?
C45 C46 C52 113.7(9) . . ?
C47 C46 C52 130.8(11) . . ?
C46 C47 C51 122.6(11) . . ?
C48 C47 C46 119.3(12) . . ?
C48 C47 C51 118.1(10) . . ?
C47 C48 H48 117.9 . . ?
C47 C48 C49 124.1(11) . . ?
C49 C48 H48 117.9 . . ?
C44 C49 C48 119.0(11) . . ?
C44 C49 C50 123.2(11) . . ?
C48 C49 C50 117.7(10) . . ?
C49 C50 H50A 109.5 . . ?
C49 C50 H50B 109.5 . . ?
C49 C50 H50C 109.5 . . ?
H50A C50 H50B 109.5 . . ?
H50A C50 H50C 109.5 . . ?
H50B C50 H50C 109.5 . . ?
C47 C51 H51A 109.5 . . ?
C47 C51 H51B 109.5 . . ?
C47 C51 H51C 109.5 . . ?
H51A C51 H51B 109.5 . . ?
H51A C51 H51C 109.5 . . ?
H51B C51 H51C 109.5 . . ?
N10 C52 C46 115.8(10) . . ?
N10 C52 C53 115.7(10) . . ?
C53 C52 C46 128.4(10) . . ?
C52 C53 H53 119.4 . . ?
C54 C53 C52 121.2(11) . . ?
C54 C53 H53 119.4 . . ?
C53 C54 H54 119.0 . . ?
C55 C54 C53 122.1(12) . . ?
C55 C54 H54 119.0 . . ?
C54 C55 H55 122.0 . . ?
C54 C55 C56 115.9(11) . . ?
C56 C55 H55 122.0 . . ?
N10 C56 C55 123.5(10) . . ?
N10 C56 H56 118.2 . . ?
C55 C56 H56 118.2 . . ?
F1 P1 F5 89.5(4) . . ?
F1 P1 F6 179.4(4) . . ?
F2 P1 F1 91.3(4) . . ?
F2 P1 F3 91.1(4) . . ?
F2 P1 F4 177.8(5) . . ?
F2 P1 F5 89.3(4) . . ?
F2 P1 F6 89.1(4) . . ?
F3 P1 F1 90.5(4) . . ?
F3 P1 F4 90.2(4) . . ?
F3 P1 F5 179.6(4) . . ?
F3 P1 F6 89.1(4) . . ?
F4 P1 F1 90.5(4) . . ?
F4 P1 F5 89.4(4) . . ?
F4 P1 F6 89.1(4) . . ?
F6 P1 F5 91.0(4) . . ?
F7 P2 F8 90.4(5) . . ?
F7 P2 F9 86.0(5) . . ?
F8 P2 F9 89.8(5) . . ?
F10 P2 F7 90.2(5) . . ?
F10 P2 F8 178.0(6) . . ?
F10 P2 F9 92.2(6) . . ?
F10 P2 F11 90.9(6) . . ?
F10 P2 F12 92.0(6) . . ?
F11 P2 F7 91.7(6) . . ?
F11 P2 F8 87.2(6) . . ?
F11 P2 F9 176.1(6) . . ?
F12 P2 F7 174.7(6) . . ?
F12 P2 F8 87.7(5) . . ?
F12 P2 F9 89.0(6) . . ?
F12 P2 F11 93.2(7) . . ?
N1S C1S C2S 176.9(16) . . ?
C1S C2S H2SA 109.5 . . ?
C1S C2S H2SB 109.5 . . ?
C1S C2S H2SC 109.5 . . ?
H2SA C2S H2SB 109.5 . . ?
H2SA C2S H2SC 109.5 . . ?
H2SB C2S H2SC 109.5 . . ?
N3S C5S C6S 177.0(17) . . ?
C5S C6S H6SA 109.5 . . ?
C5S C6S H6SB 109.5 . . ?
C5S C6S H6SC 109.5 . . ?
H6SA C6S H6SB 109.5 . . ?
H6SA C6S H6SC 109.5 . . ?
H6SB C6S H6SC 109.5 . . ?
N4S C7S C8S 178(2) . . ?
C7S C8S H8SA 109.5 . . ?
C7S C8S H8SB 109.5 . . ?
C7S C8S H8SC 109.5 . . ?
H8SA C8S H8SB 109.5 . . ?
H8SA C8S H8SC 109.5 . . ?
H8SB C8S H8SC 109.5 . . ?
N5S C9S C10S 171(3) . . ?
C9S C10S H10A 109.5 . . ?
C9S C10S H10B 109.5 . . ?
C9S C10S H10C 109.5 . . ?
H10A C10S H10B 109.5 . . ?
H10A C10S H10C 109.5 . . ?
H10B C10S H10C 109.5 . . ?
N6S C11S C12S 172(6) . . ?
C11S C12S H12D 109.5 . . ?
C11S C12S H12E 109.5 . . ?
C11S C12S H12F 109.5 . . ?
H12D C12S H12E 109.5 . . ?
H12D C12S H12F 109.5 . . ?
H12E C12S H12F 109.5 . . ?

loop_
_geom_bond_atom_site_label_1
_geom_bond_atom_site_label_2
_geom_bond_distance
_geom_bond_site_symmetry_2
_geom_bond_publ_flag
Ir1 O1 2.013(7) . ?
Ir1 N1 2.066(8) . ?
Ir1 N3 2.017(7) . ?
Ir1 N4 2.049(9) . ?
Ir1 N5 2.023(8) . ?
Ir1 C19 1.971(10) . ?
Ir2 O2 2.036(7) . ?
Ir2 N6 2.007(8) . ?
Ir2 N8 2.074(7) . ?
Ir2 N9 2.051(8) . ?
Ir2 N10 2.073(8) . ?
Ir2 C45 1.966(9) . ?
O1 C3 1.290(13) . ?
O2 C33 1.308(11) . ?
N1 N2 1.390(11) . ?
N1 C1 1.312(12) . ?
N2 C8 1.364(12) . ?
N2 C12 1.455(12) . ?
N3 C8 1.380(11) . ?
N3 C11 1.319(11) . ?
N4 C13 1.344(14) . ?
N4 C17 1.391(13) . ?
N5 C26 1.411(13) . ?
N5 C30 1.365(12) . ?
N6 C10 1.387(11) . ?
N6 C11 1.325(11) . ?
N7 N8 1.398(10) . ?
N7 C10 1.365(12) . ?
N7 C38 1.453(11) . ?
N8 C31 1.273(12) . ?
N9 C39 1.349(12) . ?
N9 C43 1.403(12) . ?
N10 C52 1.370(12) . ?
N10 C56 1.318(12) . ?
C1 H1 0.9500 . ?
C1 C2 1.461(15) . ?
C2 C3 1.447(15) . ?
C2 C7 1.368(15) . ?
C3 C4 1.410(15) . ?
C4 H4 0.9500 . ?
C4 C5 1.325(17) . ?
C5 H5 0.9500 . ?
C5 C6 1.428(19) . ?
C6 H6 0.9500 . ?
C6 C7 1.368(17) . ?
C7 H7 0.9500 . ?
C8 C9 1.349(13) . ?
C9 H9 0.9500 . ?
C9 C10 1.384(13) . ?
C11 H11 0.9500 . ?
C12 H12A 0.9800 . ?
C12 H12B 0.9800 . ?
C12 H12C 0.9800 . ?
C13 H13 0.9500 . ?
C13 C14 1.414(16) . ?
C14 H14 0.9500 . ?
C14 C15 1.376(18) . ?
C15 H15 0.9500 . ?
C15 C16 1.342(17) . ?
C16 H16 0.9500 . ?
C16 C17 1.426(15) . ?
C17 C18 1.437(16) . ?
C18 C19 1.407(14) . ?
C18 C23 1.406(15) . ?
C19 C20 1.377(15) . ?
C20 C21 1.435(14) . ?
C20 C26 1.442(15) . ?
C21 C22 1.376(16) . ?
C21 C25 1.536(16) . ?
C22 H22 0.9500 . ?
C22 C23 1.407(17) . ?
C23 C24 1.468(15) . ?
C24 H24A 0.9800 . ?
C24 H24B 0.9800 . ?
C24 H24C 0.9800 . ?
C25 H25A 0.9800 . ?
C25 H25B 0.9800 . ?
C25 H25C 0.9800 . ?
C26 C27 1.347(16) . ?
C27 H27 0.9500 . ?
C27 C28 1.382(18) . ?
C28 H28 0.9500 . ?
C28 C29 1.398(17) . ?
C29 H29 0.9500 . ?
C29 C30 1.350(15) . ?
C30 H30 0.9500 . ?
C31 H31 0.9500 . ?
C31 C32 1.446(14) . ?
C32 C33 1.425(14) . ?
C32 C37 1.417(14) . ?
C33 C34 1.434(14) . ?
C34 H34 0.9500 . ?
C34 C35 1.379(15) . ?
C35 H35 0.9500 . ?
C35 C36 1.366(16) . ?
C36 H36 0.9500 . ?
C36 C37 1.354(15) . ?
C37 H37 0.9500 . ?
C38 H38A 0.9800 . ?
C38 H38B 0.9800 . ?
C38 H38C 0.9800 . ?
C39 H39 0.9500 . ?
C39 C40 1.336(14) . ?
C40 H40 0.9500 . ?
C40 C41 1.363(15) . ?
C41 H41 0.9500 . ?
C41 C42 1.403(16) . ?
C42 H42 0.9500 . ?
C42 C43 1.367(15) . ?
C43 C44 1.479(14) . ?
C44 C45 1.402(14) . ?
C44 C49 1.376(14) . ?
C45 C46 1.392(14) . ?
C46 C47 1.414(14) . ?
C46 C52 1.449(15) . ?
C47 C48 1.355(16) . ?
C47 C51 1.556(16) . ?
C48 H48 0.9500 . ?
C48 C49 1.393(16) . ?
C49 C50 1.525(16) . ?
C50 H50A 0.9800 . ?
C50 H50B 0.9800 . ?
C50 H50C 0.9800 . ?
C51 H51A 0.9800 . ?
C51 H51B 0.9800 . ?
C51 H51C 0.9800 . ?
C52 C53 1.383(15) . ?
C53 H53 0.9500 . ?
C53 C54 1.357(16) . ?
C54 H54 0.9500 . ?
C54 C55 1.343(15) . ?
C55 H55 0.9500 . ?
C55 C56 1.365(14) . ?
C56 H56 0.9500 . ?
P1 F1 1.599(7) . ?
P1 F2 1.550(7) . ?
P1 F3 1.578(7) . ?
P1 F4 1.578(7) . ?
P1 F5 1.616(7) . ?
P1 F6 1.600(8) . ?
P2 F7 1.583(8) . ?
P2 F8 1.585(9) . ?
P2 F9 1.593(10) . ?
P2 F10 1.503(10) . ?
P2 F11 1.539(11) . ?
P2 F12 1.529(9) . ?
N1S C1S 1.133(10) . ?
C1S C2S 1.434(11) . ?
C2S H2SA 0.9800 . ?
C2S H2SB 0.9800 . ?
C2S H2SC 0.9800 . ?
N3S C5S 1.132(10) . ?
C5S C6S 1.430(11) . ?
C6S H6SA 0.9800 . ?
C6S H6SB 0.9800 . ?
C6S H6SC 0.9800 . ?
N4S C7S 1.134(10) . ?
C7S C8S 1.432(11) . ?
C8S H8SA 0.9800 . ?
C8S H8SB 0.9800 . ?
C8S H8SC 0.9800 . ?
N5S C9S 1.133(10) . ?
C9S C10S 1.444(15) . ?
C10S H10A 0.9800 . ?
C10S H10B 0.9800 . ?
C10S H10C 0.9800 . ?
N6S C11S 1.134(10) . ?
C11S C12S 1.433(11) . ?
C12S H12D 0.9800 . ?
C12S H12E 0.9800 . ?
C12S H12F 0.9800 . ?

loop_
_geom_torsion_atom_site_label_1
_geom_torsion_atom_site_label_2
_geom_torsion_atom_site_label_3
_geom_torsion_atom_site_label_4
_geom_torsion
_geom_torsion_site_symmetry_1
_geom_torsion_site_symmetry_2
_geom_torsion_site_symmetry_3
_geom_torsion_site_symmetry_4
_geom_torsion_publ_flag
N6 C10 N7 N8 5.8(12) . . . . ?
C1 N1 N2 C8 -179.1(9) . . . . ?
C1 N1 N2 C12 0.5(14) . . . . ?
C2 C1 N1 Ir1 4.0(13) . . . . ?
C2 C1 N1 N2 178.0(9) . . . . ?
C3 C2 C1 N1 2.9(17) . . . . ?
C7 C2 C1 N1 -179.3(10) . . . . ?
C8 N2 N1 Ir1 -4.5(11) . . . . ?
C9 C10 N7 N8 -173.2(9) . . . . ?
C9 C10 N7 C38 6.9(15) . . . . ?
C10 N7 N8 Ir2 -6.7(10) . . . . ?
C10 N7 N8 C31 168.1(9) . . . . ?
C12 N2 N1 Ir1 175.2(8) . . . . ?
C16 C17 C18 C19 -171.9(11) . . . . ?
C16 C17 C18 C23 9(2) . . . . ?
C19 C18 C17 N4 5.8(14) . . . . ?
C19 C20 C26 N5 -0.2(15) . . . . ?
C19 C20 C26 C27 -173.1(14) . . . . ?
C21 C20 C26 N5 176.9(11) . . . . ?
C21 C20 C26 C27 4(2) . . . . ?
C23 C18 C17 N4 -172.9(10) . . . . ?
C31 N8 N7 C38 -12.1(13) . . . . ?
C32 C31 N8 Ir2 -4.9(14) . . . . ?
C32 C31 N8 N7 -179.1(9) . . . . ?
C38 N7 N8 Ir2 173.2(7) . . . . ?
C38 N7 C10 N6 -174.1(9) . . . . ?
C42 C43 C44 C45 -179.3(11) . . . . ?
C42 C43 C44 C49 -1.5(19) . . . . ?
C45 C44 C43 N9 -1.4(13) . . . . ?
C45 C46 C52 N10 -1.3(14) . . . . ?
C45 C46 C52 C53 175.0(11) . . . . ?
C47 C46 C52 N10 177.4(10) . . . . ?
C47 C46 C52 C53 -6(2) . . . . ?
C49 C44 C43 N9 176.4(10) . . . . ?
